data_4322049
loop_
_publ_author_name
'Douglas J. Chesnut'
'Anakarin Kusnetzow'
'Robert R. Birge'
'Jon Zubieta'

_publ_section_title
;
 Solid State Coordination Chemistry of the Copper Halide- and
 Pseudo-Halide-Organoamine System, Cu-X-[(bis-2,3-(2-pyridyl)pyrazine)] (X
 = Cl, Br, CN): Hydrothermal Synthesis and Structural Characterization
;
_journal_name_full 'Inorganic Chemistry'
_journal_page_first 2663
_journal_page_last 2671
_journal_paper_doi 10.1021/ic990132x
_journal_volume 38
_journal_year 1999
_chemical_formula_sum 'C14 H10 Cl3 Cu3 N4'
_chemical_formula_weight 531.23
_chemical_name_systematic
; 
 ? 
;
_space_group_IT_number 33
_symmetry_cell_setting orthorhombic
_symmetry_space_group_name_Hall 'P 2c -2n'
_symmetry_space_group_name_H-M 'P n a 21'
_atom_sites_solution_hydrogens geom
_atom_sites_solution_primary direct
_atom_sites_solution_secondary difmap
_audit_creation_method SHELXL
_cell_angle_alpha 90.00
_cell_angle_beta 90.00
_cell_angle_gamma 90.00
_cell_formula_units_Z 4
_cell_length_a 18.6778(5)
_cell_length_b 5.1046(2)
_cell_length_c 16.6257(2)
_cell_measurement_temperature 115(2)
_cell_volume 1585.14(8)
_computing_structure_refinement 'SHELXL-93 (Sheldrick, 1993)'
_computing_structure_solution 'SHELXS-86 (Sheldrick, 1990)'
_diffrn_ambient_temperature 115(2)
_diffrn_radiation_monochromator graphite
_diffrn_radiation_source 'fine-focus sealed tube'
_diffrn_radiation_type MoK\a
_diffrn_radiation_wavelength 0.71073
_diffrn_reflns_av_R_equivalents 0.0923
_diffrn_reflns_av_sigmaI/netI 0.0867
_diffrn_reflns_limit_h_max 21
_diffrn_reflns_limit_h_min -24
_diffrn_reflns_limit_k_max 6
_diffrn_reflns_limit_k_min -6
_diffrn_reflns_limit_l_max 11
_diffrn_reflns_limit_l_min -22
_diffrn_reflns_number 9371
_diffrn_reflns_theta_max 28.28
_diffrn_reflns_theta_min 2.18
_exptl_absorpt_coefficient_mu 4.497
_exptl_absorpt_correction_T_max 0.707
_exptl_absorpt_correction_T_min 0.523
_exptl_absorpt_correction_type psi-scan
_exptl_crystal_density_diffrn 2.226
_exptl_crystal_F_000 1040
_exptl_crystal_size_max 1.43
_exptl_crystal_size_mid 0.11
_exptl_crystal_size_min 0.09
_refine_diff_density_max 0.839
_refine_diff_density_min -0.927
_refine_diff_density_rms 0.200
_refine_ls_abs_structure_details 'Flack H D (1983), Acta Cryst. A39, 876-881'
_refine_ls_abs_structure_Flack 0.00
_refine_ls_extinction_method none
_refine_ls_goodness_of_fit_all 1.159
_refine_ls_goodness_of_fit_obs 1.191
_refine_ls_matrix_type full
_refine_ls_number_parameters 192
_refine_ls_number_reflns 3112
_refine_ls_number_restraints 1
_refine_ls_restrained_S_all 1.159
_refine_ls_restrained_S_obs 1.190
_refine_ls_R_factor_all 0.0942
_refine_ls_R_factor_obs 0.0684
_refine_ls_shift/esd_max 0.000
_refine_ls_shift/esd_mean 0.000
_refine_ls_structure_factor_coef Fsqd
_refine_ls_weighting_details 'w=1/[\s^2^(Fo^2^)+(0.0238P)^2^+13.9246P] where P=(Fo^2^+2Fc^2^)/3'
_refine_ls_weighting_scheme calc
_refine_ls_wR_factor_all 0.1271
_refine_ls_wR_factor_obs 0.1158
_reflns_number_observed 2482
_reflns_number_total 3112
_reflns_observed_criterion >2sigma(I)
_cod_data_source_file ic990132x_1.cif
_cod_data_source_block '[Cu3Cl3(bipypy)]'
_cod_depositor_comments
;
The following automatic conversions were performed:

'_exptl_absorpt_correction_type' value 'Psi-scan' changed to
'psi-scan' according to the built-in table from CIF Core dictionary
named 'cif_core.dic' version 2.4.1 from 2010-06-29.

Automatic conversion script
Id: cif_fix_values 1673 2011-04-08 12:14:43Z adriana 
;
_cod_database_code 4322049

loop_
_symmetry_equiv_pos_as_xyz
'x, y, z'
'-x, -y, z+1/2'
'x+1/2, -y+1/2, z'
'-x+1/2, y+1/2, z+1/2'

loop_
_atom_site_aniso_label
_atom_site_aniso_U_11
_atom_site_aniso_U_22
_atom_site_aniso_U_33
_atom_site_aniso_U_23
_atom_site_aniso_U_13
_atom_site_aniso_U_12
Cu1 0.0209(7) 0.0326(8) 0.0217(7) -0.0016(7) 0.0071(6) -0.0085(7)
Cu2 0.0195(6) 0.0158(6) 0.0158(7) -0.0026(6) 0.0026(6) 0.0015(5)
Cu3 0.0265(7) 0.0212(7) 0.0189(7) -0.0024(7) -0.0006(6) 0.0020(6)
Cl1 0.0163(11) 0.0158(11) 0.0180(13) -0.0025(13) 0.0004(11) -0.0005(9)
Cl2 0.0160(13) 0.029(2) 0.0129(13) -0.0044(12) -0.0006(10) -0.0001(12)
Cl3 0.0221(13) 0.0169(13) 0.0144(13) 0.0024(12) -0.0007(11) 0.0019(12)
N1 0.023(5) 0.011(4) 0.015(5) 0.002(4) 0.001(4) -0.002(4)
N2 0.012(4) 0.012(4) 0.012(4) -0.001(4) 0.005(4) -0.001(4)
N4 0.012(4) 0.018(5) 0.009(4) -0.002(4) 0.002(3) -0.001(4)
C1 0.014(5) 0.010(5) 0.030(7) -0.004(5) -0.008(5) -0.004(5)
C2 0.021(6) 0.024(6) 0.015(6) -0.006(5) -0.009(4) 0.000(5)
C3 0.020(5) 0.016(5) 0.011(5) -0.010(5) 0.000(4) 0.009(5)
C4 0.020(5) 0.020(6) 0.008(5) -0.002(5) -0.006(4) -0.006(5)
C5 0.013(5) 0.013(5) 0.015(6) -0.005(4) -0.004(4) 0.011(4)
C9 0.027(6) 0.021(6) 0.009(5) 0.003(5) 0.012(5) 0.001(5)
C11 0.024(6) 0.012(6) 0.014(6) 0.004(4) -0.001(5) -0.003(5)
C12 0.018(5) 0.016(5) 0.002(5) -0.003(4) 0.002(4) 0.004(5)
C13 0.012(6) 0.030(7) 0.012(6) 0.001(5) 0.004(4) 0.005(5)
C14 0.015(5) 0.009(5) 0.018(6) 0.004(4) 0.004(4) -0.001(4)

loop_
_atom_site_label
_atom_site_type_symbol
_atom_site_fract_x
_atom_site_fract_y
_atom_site_fract_z
_atom_site_U_iso_or_equiv
_atom_site_thermal_displace_type
_atom_site_occupancy
_atom_site_calc_flag
_atom_site_refinement_flags
_atom_site_disorder_group
Cu1 Cu 0.28967(8) 0.7846(3) 0.06491(9) 0.0251(4) Uani 1 d . .
Cu2 Cu 0.06975(7) 0.8491(2) 0.02601(8) 0.0170(3) Uani 1 d . .
Cu3 Cu 0.16273(8) 0.4174(3) 0.10997(9) 0.0222(3) Uani 1 d . .
Cl1 Cl 0.18520(13) 1.0715(5) 0.0288(2) 0.0167(5) Uani 1 d . .
Cl2 Cl 0.25902(14) 0.5859(6) 0.1791(2) 0.0195(6) Uani 1 d . .
Cl3 Cl 0.06115(15) 0.6155(5) 0.1499(2) 0.0178(6) Uani 1 d . .
N1 N 0.3389(5) 0.6600(17) -0.0406(5) 0.016(2) Uani 1 d . .
N2 N 0.3759(4) 1.0414(16) 0.0574(5) 0.012(2) Uani 1 d . .
N3 N 0.4934(4) 1.3714(15) 0.0338(5) 0.013(2) Uiso 1 d . .
N4 N 0.0784(4) 0.5922(17) -0.0664(5) 0.013(2) Uani 1 d . .
C1 C 0.3125(6) 0.4763(20) -0.0905(7) 0.018(2) Uani 1 d . .
H1A H 0.2775(6) 0.3626(20) -0.0713(7) 0.021 Uiso 1 calc R .
C2 C 0.3352(6) 0.4497(23) -0.1692(7) 0.020(3) Uani 1 d . .
H2A H 0.3173(6) 0.3165(23) -0.2016(7) 0.024 Uiso 1 calc R .
C3 C 0.3847(6) 0.6236(20) -0.1986(7) 0.016(2) Uani 1 d . .
H3A H 0.3998(6) 0.6125(20) -0.2518(7) 0.019 Uiso 1 calc R .
C4 C 0.4122(6) 0.8158(22) -0.1486(6) 0.016(2) Uani 1 d . .
H4A H 0.4447(6) 0.9378(22) -0.1685(6) 0.019 Uiso 1 calc R .
C5 C 0.3911(5) 0.8254(20) -0.0688(6) 0.014(2) Uani 1 d . .
C6 C 0.4180(6) 1.0150(21) -0.0079(6) 0.016(2) Uiso 1 d . .
C7 C 0.4802(5) 1.1681(19) -0.0160(6) 0.011(2) Uiso 1 d . .
C8 C 0.4490(5) 1.3943(20) 0.0984(7) 0.015(2) Uiso 1 d . .
H8A H 0.4569(5) 1.5268(20) 0.1357(7) 0.018 Uiso 1 calc R .
C9 C 0.3923(6) 1.2241(21) 0.1094(7) 0.019(2) Uani 1 d . .
H9A H 0.3647(6) 1.2399(21) 0.1557(7) 0.023 Uiso 1 calc R .
C10 C 0.0384(5) 0.3748(20) -0.0774(6) 0.012(2) Uiso 1 d . .
C11 C 0.0477(6) 0.2068(21) -0.1409(6) 0.017(2) Uani 1 d . .
H11A H 0.0175(6) 0.0634(21) -0.1472(6) 0.020 Uiso 1 calc R .
C12 C 0.1019(5) 0.2509(21) -0.1956(6) 0.012(2) Uani 1 d . .
H12A H 0.1093(5) 0.1371(21) -0.2385(6) 0.015 Uiso 1 calc R .
C13 C 0.1455(5) 0.4709(23) -0.1849(7) 0.018(3) Uani 1 d . .
H13A H 0.1825(5) 0.5071(23) -0.2206(7) 0.022 Uiso 1 calc R .
C14 C 0.1320(5) 0.6351(20) -0.1193(6) 0.014(2) Uani 1 d . .
H14A H 0.1613(5) 0.7804(20) -0.1117(6) 0.017 Uiso 1 calc R .

loop_
_atom_type_symbol
_atom_type_description
_atom_type_scat_dispersion_real
_atom_type_scat_dispersion_imag
_atom_type_scat_source
C C 0.0033 0.0016 'International Tables Vol C Tables 4.2.6.8 and 6.1.1.4'
H H 0.0000 0.0000 'International Tables Vol C Tables 4.2.6.8 and 6.1.1.4'
N N 0.0061 0.0033 'International Tables Vol C Tables 4.2.6.8 and 6.1.1.4'
Cl Cl 0.1484 0.1585 'International Tables Vol C Tables 4.2.6.8 and 6.1.1.4'
Cu Cu 0.3201 1.2651 'International Tables Vol C Tables 4.2.6.8 and 6.1.1.4'

loop_
_geom_angle_atom_site_label_1
_geom_angle_atom_site_label_2
_geom_angle_atom_site_label_3
_geom_angle
_geom_angle_site_symmetry_1
_geom_angle_site_symmetry_3
_geom_angle_publ_flag
N1 Cu1 N2 78.4(3) . . ?
N1 Cu1 Cl2 133.9(3) . . ?
N2 Cu1 Cl2 122.5(3) . . ?
N1 Cu1 Cl1 108.7(3) . . ?
N2 Cu1 Cl1 102.7(2) . . ?
Cl2 Cu1 Cl1 105.62(11) . . ?
N3 Cu2 N4 124.2(3) 3_475 . ?
N3 Cu2 Cl3 104.5(3) 3_475 . ?
N4 Cu2 Cl3 109.7(3) . . ?
N3 Cu2 Cl1 107.1(2) 3_475 . ?
N4 Cu2 Cl1 104.2(2) . . ?
Cl3 Cu2 Cl1 106.00(11) . . ?
Cl3 Cu3 Cl1 133.12(11) . 1_545 ?
Cl3 Cu3 Cl2 110.09(11) . . ?
Cl1 Cu3 Cl2 116.41(11) 1_545 . ?
Cu3 Cl1 Cu2 102.18(10) 1_565 . ?
Cu3 Cl1 Cu1 117.19(12) 1_565 . ?
Cu2 Cl1 Cu1 114.84(10) . . ?
Cu1 Cl2 Cu3 86.86(10) . . ?
Cu3 Cl3 Cu2 85.00(10) . . ?
C1 N1 C5 118.6(9) . . ?
C1 N1 Cu1 124.8(8) . . ?
C5 N1 Cu1 114.4(7) . . ?
C9 N2 C6 117.9(9) . . ?
C9 N2 Cu1 126.2(7) . . ?
C6 N2 Cu1 115.9(7) . . ?
C7 N3 C8 116.0(8) . . ?
C7 N3 Cu2 129.1(7) . 3_575 ?
C8 N3 Cu2 114.8(7) . 3_575 ?
C10 N4 C14 117.1(9) . . ?
C10 N4 Cu2 126.2(6) . . ?
C14 N4 Cu2 116.6(7) . . ?
N1 C1 C2 122.6(10) . . ?
C3 C2 C1 118.8(10) . . ?
C2 C3 C4 119.6(10) . . ?
C3 C4 C5 119.6(10) . . ?
N1 C5 C4 120.5(9) . . ?
N1 C5 C6 114.1(9) . . ?
C4 C5 C6 125.3(10) . . ?
N2 C6 C7 120.3(10) . . ?
N2 C6 C5 114.6(9) . . ?
C7 C6 C5 125.1(10) . . ?
N3 C7 C6 121.2(9) . . ?
N3 C7 C10 113.3(8) . 3_565 ?
C6 C7 C10 125.4(9) . 3_565 ?
N3 C8 C9 121.2(10) . . ?
N2 C9 C8 122.6(9) . . ?
N4 C10 C11 123.2(9) . . ?
N4 C10 C7 115.3(8) . 3_465 ?
C11 C10 C7 121.5(9) . 3_465 ?
C10 C11 C12 119.9(10) . . ?
C11 C12 C13 118.3(10) . . ?
C12 C13 C14 118.4(9) . . ?
N4 C14 C13 122.9(10) . . ?

loop_
_geom_bond_atom_site_label_1
_geom_bond_atom_site_label_2
_geom_bond_distance
_geom_bond_site_symmetry_2
_geom_bond_publ_flag
Cu1 N1 2.080(9) . ?
Cu1 N2 2.081(8) . ?
Cu1 Cl2 2.228(3) . ?
Cu1 Cl1 2.512(3) . ?
Cu2 N3 2.022(8) 3_475 ?
Cu2 N4 2.026(9) . ?
Cu2 Cl3 2.386(3) . ?
Cu2 Cl1 2.438(3) . ?
Cu3 Cl3 2.250(3) . ?
Cu3 Cl1 2.261(3) 1_545 ?
Cu3 Cl2 2.301(3) . ?
Cl1 Cu3 2.261(3) 1_565 ?
N1 C1 1.346(13) . ?
N1 C5 1.372(13) . ?
N2 C9 1.309(13) . ?
N2 C6 1.346(13) . ?
N3 C7 1.350(12) . ?
N3 C8 1.361(13) . ?
N3 Cu2 2.022(8) 3_575 ?
N4 C10 1.350(12) . ?
N4 C14 1.352(13) . ?
C1 C2 1.38(2) . ?
C2 C3 1.37(2) . ?
C3 C4 1.385(14) . ?
C4 C5 1.385(14) . ?
C5 C6 1.489(14) . ?
C6 C7 1.407(14) . ?
C7 C10 1.506(13) 3_565 ?
C8 C9 1.381(14) . ?
C10 C11 1.372(14) . ?
C10 C7 1.506(13) 3_465 ?
C11 C12 1.379(14) . ?
C12 C13 1.398(15) . ?
C13 C14 1.399(15) . ?
